data_4089014
loop_
_publ_author_name
'Murosaki, Takahiro'
'Kaneda, Shohei'
'Maruhashi, Ryota'
'Sadamori, Kazuya'
'Shoji, Yoshiaki'
'Tamao, Kohei'
'Hashizume, Daisuke'
'Hayakawa, Naoki'
'Matsuo, Tsukasa'

_publ_section_title
;
 Synthesis and Structural Characteristics of Discrete Organoboron and
 Organoaluminum Hydrides Incorporating Bulky Eind Groups
;
_journal_issue 19
_journal_name_full Organometallics
_journal_page_first 3397
_journal_paper_doi 10.1021/acs.organomet.6b00633
_journal_volume 35
_journal_year 2016
_chemical_formula_moiety 'C64 H112 B2 Li2 O2, C6 H6'
_chemical_formula_sum 'C70 H118 B2 Li2 O2'
_chemical_formula_weight 1027.14
_space_group_IT_number 12
_space_group_name_Hall '-C 2y'
_space_group_name_H-M_alt 'C 1 2/m 1'
_symmetry_cell_setting monoclinic
_symmetry_space_group_name_Hall '-C 2y'
_symmetry_space_group_name_H-M 'C 1 2/m 1'
_atom_sites_solution_hydrogens difmap
_atom_sites_solution_primary direct
_atom_sites_solution_secondary difmap
_audit_creation_method SHELXL-97
_cell_angle_alpha 90
_cell_angle_beta 106.5391(19)
_cell_angle_gamma 90
_cell_formula_units_Z 2
_cell_length_a 17.4943(5)
_cell_length_b 17.8447(7)
_cell_length_c 10.9847(5)
_cell_measurement_reflns_used 37065
_cell_measurement_temperature 90
_cell_measurement_theta_max 30.86
_cell_measurement_theta_min 1.67
_cell_volume 3287.3(2)
_computing_cell_refinement HKL2000
_computing_data_collection CrystalClear
_computing_data_reduction HKL2000
_computing_molecular_graphics 'ORTEP-3 for Windows'
_computing_publication_material SHELXL-97
_computing_structure_refinement SHELXL-97
_computing_structure_solution SIR2004
_diffrn_ambient_temperature 90
_diffrn_detector_area_resol_mean 7.31
_diffrn_measured_fraction_theta_full 0.986
_diffrn_measured_fraction_theta_max 0.986
_diffrn_measurement_device_type 'Rigaku AFC-8 with Saturn70 CCD'
_diffrn_measurement_method \w-scan
_diffrn_radiation_monochromator confocal
_diffrn_radiation_source 'fine-focus rotating anode'
_diffrn_radiation_type MoK\a
_diffrn_radiation_wavelength 0.71073
_diffrn_reflns_av_R_equivalents 0.0745
_diffrn_reflns_av_sigmaI/netI 0.0373
_diffrn_reflns_limit_h_max 25
_diffrn_reflns_limit_h_min -25
_diffrn_reflns_limit_k_max 25
_diffrn_reflns_limit_k_min -25
_diffrn_reflns_limit_l_max 15
_diffrn_reflns_limit_l_min -15
_diffrn_reflns_number 37065
_diffrn_reflns_theta_full 30.86
_diffrn_reflns_theta_max 30.86
_diffrn_reflns_theta_min 1.67
_diffrn_standards_number 0
_exptl_absorpt_coefficient_mu 0.058
_exptl_absorpt_correction_type none
_exptl_crystal_colour colourless
_exptl_crystal_density_diffrn 1.038
_exptl_crystal_density_method 'not measured'
_exptl_crystal_description block
_exptl_crystal_F_000 1140
_exptl_crystal_size_max 0.37
_exptl_crystal_size_mid 0.19
_exptl_crystal_size_min 0.12
_refine_diff_density_max 0.488
_refine_diff_density_min -0.434
_refine_diff_density_rms 0.072
_refine_ls_extinction_method none
_refine_ls_goodness_of_fit_ref 1.089
_refine_ls_hydrogen_treatment mixed
_refine_ls_matrix_type full
_refine_ls_number_parameters 222
_refine_ls_number_reflns 5255
_refine_ls_number_restraints 6
_refine_ls_restrained_S_all 1.089
_refine_ls_R_factor_all 0.0965
_refine_ls_R_factor_gt 0.0854
_refine_ls_shift/su_max 0.000
_refine_ls_shift/su_mean 0.000
_refine_ls_structure_factor_coef Fsqd
_refine_ls_weighting_details 'calc w=1/[\s^2^(Fo^2^)+(0.0806P)^2^+9.0732P] where P=(Fo^2^+2Fc^2^)/3'
_refine_ls_weighting_scheme calc
_refine_ls_wR_factor_gt 0.2266
_refine_ls_wR_factor_ref 0.2339
_reflns_number_gt 4386
_reflns_number_total 5255
_reflns_threshold_expression I>2\s(I)
_cod_data_source_file om6b00633_si_002.cif
_cod_data_source_block 3_LiEindBH3
_cod_original_sg_symbol_H-M 'C 2/m'
_cod_database_code 4089014

loop_
_symmetry_equiv_pos_as_xyz
'x, y, z'
'-x, y, -z'
'x+1/2, y+1/2, z'
'-x+1/2, y+1/2, -z'
'-x, -y, -z'
'x, -y, z'
'-x+1/2, -y+1/2, -z'
'x+1/2, -y+1/2, z'

loop_
_atom_site_label
_atom_site_type_symbol
_atom_site_fract_x
_atom_site_fract_y
_atom_site_fract_z
_atom_site_U_iso_or_equiv
_atom_site_adp_type
_atom_site_occupancy
_atom_site_symmetry_multiplicity
_atom_site_calc_flag
_atom_site_refinement_flags
C1 C 0.17587(13) 0.0000 0.2312(2) 0.0194(5) Uani 1 2 d S
C2 C 0.21893(9) 0.06721(11) 0.26953(16) 0.0179(3) Uani 1 1 d .
C3 C 0.18917(10) 0.14885(11) 0.25015(17) 0.0208(3) Uani 1 1 d .
C4 C 0.25896(11) 0.19288(11) 0.33988(18) 0.0226(4) Uani 1 1 d .
H4A H 0.2674 0.2405 0.2994 0.027 Uiso 1 1 calc R
H4B H 0.2465 0.2047 0.4202 0.027 Uiso 1 1 calc R
C5 C 0.33482(10) 0.14422(11) 0.36740(17) 0.0199(3) Uani 1 1 d .
C6 C 0.30034(9) 0.06678(11) 0.33543(16) 0.0178(3) Uani 1 1 d .
C7 C 0.34199(13) 0.0000 0.3660(2) 0.0193(5) Uani 1 2 d S
H7 H 0.3977 0.0000 0.4068 0.023 Uiso 1 2 calc SR
C8 C 0.11191(11) 0.16326(12) 0.28835(18) 0.0242(4) Uani 1 1 d .
H8A H 0.1047 0.2181 0.2940 0.029 Uiso 1 1 calc R
H8B H 0.0661 0.1440 0.2201 0.029 Uiso 1 1 calc R
C9 C 0.10980(12) 0.12774(13) 0.41380(19) 0.0280(4) Uani 1 1 d .
H9A H 0.0594 0.1405 0.4311 0.042 Uiso 1 1 calc R
H9B H 0.1544 0.1468 0.4826 0.042 Uiso 1 1 calc R
H9C H 0.1142 0.0732 0.4082 0.042 Uiso 1 1 calc R
C10 C 0.17751(12) 0.17335(13) 0.11091(19) 0.0278(4) Uani 1 1 d .
H10A H 0.2295 0.1695 0.0921 0.033 Uiso 1 1 calc R
H10B H 0.1405 0.1377 0.0545 0.033 Uiso 1 1 calc R
C11 C 0.14522(17) 0.25250(16) 0.0782(2) 0.0411(6) Uani 1 1 d .
H11A H 0.1478 0.2657 -0.0071 0.062 Uiso 1 1 calc R
H11B H 0.1774 0.2879 0.1401 0.062 Uiso 1 1 calc R
H11C H 0.0897 0.2547 0.0807 0.062 Uiso 1 1 calc R
C12 C 0.38647(11) 0.15089(13) 0.50681(18) 0.0266(4) Uani 1 1 d .
H12A H 0.4369 0.1233 0.5157 0.032 Uiso 1 1 calc R
H12B H 0.4003 0.2043 0.5248 0.032 Uiso 1 1 calc R
C13 C 0.34918(12) 0.12199(13) 0.60719(19) 0.0286(4) Uani 1 1 d .
H13A H 0.3874 0.1274 0.6914 0.043 Uiso 1 1 calc R
H13B H 0.3351 0.0690 0.5911 0.043 Uiso 1 1 calc R
H13C H 0.3010 0.1510 0.6036 0.043 Uiso 1 1 calc R
C14 C 0.38757(11) 0.16270(12) 0.27953(18) 0.0240(4) Uani 1 1 d .
H14A H 0.4328 0.1270 0.2986 0.029 Uiso 1 1 calc R
H14B H 0.3557 0.1539 0.1906 0.029 Uiso 1 1 calc R
C15 C 0.42115(13) 0.24211(14) 0.2893(2) 0.0329(5) Uani 1 1 d .
H15A H 0.4560 0.2470 0.2339 0.049 Uiso 1 1 calc R
H15B H 0.4519 0.2523 0.3773 0.049 Uiso 1 1 calc R
H15C H 0.3772 0.2781 0.2630 0.049 Uiso 1 1 calc R
B1 B 0.08295(17) 0.0000 0.1513(3) 0.0265(6) Uani 1 2 d S
H1A H 0.038(3) 0.0000 0.207(5) 0.070(16) Uiso 1 2 d S
H1B H 0.0629(17) 0.0520(17) 0.082(3) 0.041(8) Uiso 1 1 d .
Li1 Li 0.0502(3) 0.0000 -0.0740(5) 0.0386(14) Uani 1 2 d S
O1 O 0.13552(13) -0.0129(8) -0.1435(2) 0.042(3) Uani 0.50 1 d PD
C16 C 0.1239(2) -0.0148(6) -0.2771(3) 0.046(3) Uani 0.50 1 d PD
H16A H 0.0848 0.0239 -0.3198 0.055 Uiso 0.50 1 calc PR
H16B H 0.1036 -0.0645 -0.3118 0.055 Uiso 0.50 1 calc PR
C17 C 0.20209(19) 0.0000 -0.2975(3) 0.087(2) Uani 1 2 d SD
H17A H 0.1981 0.0421 -0.3578 0.104 Uiso 0.50 1 calc PR
H17B H 0.2211 -0.0449 -0.3332 0.104 Uiso 0.50 1 calc PR
C18 C 0.2582(3) 0.0192(4) -0.1722(3) 0.056(3) Uani 0.50 1 d PD
H18A H 0.3108 -0.0046 -0.1614 0.067 Uiso 0.50 1 calc PR
H18B H 0.2654 0.0742 -0.1625 0.067 Uiso 0.50 1 calc PR
C19 C 0.21892(15) -0.0110(8) -0.0805(3) 0.048(3) Uani 0.50 1 d PD
H19A H 0.2388 -0.0620 -0.0536 0.057 Uiso 0.50 1 calc PR
H19B H 0.2298 0.0215 -0.0044 0.057 Uiso 0.50 1 calc PR
C20 C 0.47976(16) 0.06699(15) 0.0458(2) 0.0379(5) Uani 1 1 d .
H20 H 0.4660 0.1131 0.0773 0.046 Uiso 1 1 calc R
C21 C 0.4594(2) 0.0000 0.0911(3) 0.0390(8) Uani 1 2 d S
H21 H 0.4314 0.0000 0.1536 0.047 Uiso 1 2 calc SR

loop_
_atom_site_aniso_label
_atom_site_aniso_U_11
_atom_site_aniso_U_22
_atom_site_aniso_U_33
_atom_site_aniso_U_23
_atom_site_aniso_U_13
_atom_site_aniso_U_12
C1 0.0110(9) 0.0335(13) 0.0143(10) 0.000 0.0046(8) 0.000
C2 0.0116(6) 0.0290(9) 0.0142(7) 0.0009(6) 0.0057(5) 0.0026(6)
C3 0.0152(7) 0.0291(9) 0.0192(8) 0.0030(7) 0.0069(6) 0.0036(6)
C4 0.0198(8) 0.0271(9) 0.0229(8) -0.0014(7) 0.0092(6) 0.0004(7)
C5 0.0146(7) 0.0269(9) 0.0192(8) -0.0030(7) 0.0065(6) -0.0035(6)
C6 0.0120(6) 0.0262(8) 0.0163(7) -0.0009(6) 0.0055(5) -0.0011(6)
C7 0.0106(9) 0.0291(13) 0.0183(11) 0.000 0.0041(8) 0.000
C8 0.0170(7) 0.0324(10) 0.0245(9) 0.0008(7) 0.0083(6) 0.0056(7)
C9 0.0233(8) 0.0378(11) 0.0277(9) -0.0004(8) 0.0152(7) 0.0029(8)
C10 0.0236(8) 0.0402(11) 0.0208(8) 0.0063(8) 0.0083(7) 0.0038(8)
C11 0.0480(13) 0.0429(13) 0.0324(11) 0.0129(10) 0.0115(10) 0.0096(11)
C12 0.0199(8) 0.0384(11) 0.0214(8) -0.0038(8) 0.0056(6) -0.0049(8)
C13 0.0277(9) 0.0386(11) 0.0203(8) -0.0020(8) 0.0082(7) -0.0012(8)
C14 0.0177(7) 0.0331(10) 0.0231(8) -0.0017(7) 0.0089(6) -0.0050(7)
C15 0.0265(9) 0.0393(12) 0.0354(11) -0.0003(9) 0.0129(8) -0.0102(9)
B1 0.0125(11) 0.0471(19) 0.0193(13) 0.000 0.0035(9) 0.000
Li1 0.018(2) 0.076(4) 0.023(2) 0.000 0.0083(19) 0.000
O1 0.0182(10) 0.087(10) 0.0243(11) 0.008(2) 0.0109(9) 0.0037(19)
C16 0.0267(16) 0.088(10) 0.0247(16) -0.009(3) 0.0100(13) -0.003(2)
C17 0.035(2) 0.197(8) 0.0309(19) 0.000 0.0141(16) 0.000
C18 0.0291(19) 0.097(8) 0.040(2) 0.017(3) 0.0090(17) -0.018(3)
C19 0.0190(13) 0.099(9) 0.0268(16) 0.024(4) 0.0101(12) 0.016(3)
C20 0.0485(13) 0.0370(12) 0.0349(12) -0.0022(10) 0.0226(10) 0.0024(10)
C21 0.0468(19) 0.0450(19) 0.0337(16) 0.000 0.0251(15) 0.000

loop_
_atom_type_symbol
_atom_type_description
_atom_type_scat_dispersion_real
_atom_type_scat_dispersion_imag
_atom_type_scat_source
C C 0.0033 0.0016 'International Tables Vol C Tables 4.2.6.8 and 6.1.1.4'
H H 0.0000 0.0000 'International Tables Vol C Tables 4.2.6.8 and 6.1.1.4'
Li Li -0.0003 0.0001 'International Tables Vol C Tables 4.2.6.8 and 6.1.1.4'
B B 0.0013 0.0007 'International Tables Vol C Tables 4.2.6.8 and 6.1.1.4'
O O 0.0106 0.0060 'International Tables Vol C Tables 4.2.6.8 and 6.1.1.4'

loop_
_geom_angle_atom_site_label_1
_geom_angle_atom_site_label_2
_geom_angle_atom_site_label_3
_geom_angle
_geom_angle_site_symmetry_1
_geom_angle_site_symmetry_3
C2 C1 C2 115.9(2) . 6
C2 C1 B1 122.05(10) . .
C2 C1 B1 122.05(10) 6 .
C6 C2 C1 121.70(17) . .
C6 C2 C3 109.27(15) . .
C1 C2 C3 129.03(15) . .
C2 C3 C8 113.99(15) . .
C2 C3 C4 102.58(14) . .
C8 C3 C4 109.56(15) . .
C2 C3 C10 110.35(15) . .
C8 C3 C10 109.98(15) . .
C4 C3 C10 110.14(16) . .
C5 C4 C3 108.53(15) . .
C5 C4 H4A 110.0 . .
C3 C4 H4A 110.0 . .
C5 C4 H4B 110.0 . .
C3 C4 H4B 110.0 . .
H4A C4 H4B 108.4 . .
C6 C5 C4 101.85(13) . .
C6 C5 C12 112.55(16) . .
C4 C5 C12 112.25(15) . .
C6 C5 C14 108.64(15) . .
C4 C5 C14 112.97(16) . .
C12 C5 C14 108.49(14) . .
C7 C6 C2 121.07(17) . .
C7 C6 C5 125.65(15) . .
C2 C6 C5 113.28(16) . .
C6 C7 C6 118.4(2) 6 .
C6 C7 H7 120.8 6 .
C6 C7 H7 120.8 . .
C9 C8 C3 115.05(15) . .
C9 C8 H8A 108.5 . .
C3 C8 H8A 108.5 . .
C9 C8 H8B 108.5 . .
C3 C8 H8B 108.5 . .
H8A C8 H8B 107.5 . .
C8 C9 H9A 109.5 . .
C8 C9 H9B 109.5 . .
H9A C9 H9B 109.5 . .
C8 C9 H9C 109.5 . .
H9A C9 H9C 109.5 . .
H9B C9 H9C 109.5 . .
C11 C10 C3 115.47(18) . .
C11 C10 H10A 108.4 . .
C3 C10 H10A 108.4 . .
C11 C10 H10B 108.4 . .
C3 C10 H10B 108.4 . .
H10A C10 H10B 107.5 . .
C10 C11 H11A 109.5 . .
C10 C11 H11B 109.5 . .
H11A C11 H11B 109.5 . .
C10 C11 H11C 109.5 . .
H11A C11 H11C 109.5 . .
H11B C11 H11C 109.5 . .
C13 C12 C5 116.20(16) . .
C13 C12 H12A 108.2 . .
C5 C12 H12A 108.2 . .
C13 C12 H12B 108.2 . .
C5 C12 H12B 108.2 . .
H12A C12 H12B 107.4 . .
C12 C13 H13A 109.5 . .
C12 C13 H13B 109.5 . .
H13A C13 H13B 109.5 . .
C12 C13 H13C 109.5 . .
H13A C13 H13C 109.5 . .
H13B C13 H13C 109.5 . .
C15 C14 C5 116.08(17) . .
C15 C14 H14A 108.3 . .
C5 C14 H14A 108.3 . .
C15 C14 H14B 108.3 . .
C5 C14 H14B 108.3 . .
H14A C14 H14B 107.4 . .
C14 C15 H15A 109.5 . .
C14 C15 H15B 109.5 . .
H15A C15 H15B 109.5 . .
C14 C15 H15C 109.5 . .
H15A C15 H15C 109.5 . .
H15B C15 H15C 109.5 . .
C1 B1 Li1 169.9(2) . 5
C1 B1 Li1 118.3(2) . .
Li1 B1 Li1 71.8(2) 5 .
C1 B1 H1A 117(3) . .
Li1 B1 H1A 53(3) 5 .
Li1 B1 H1A 125(3) . .
C1 B1 H1B 114.6(14) . .
Li1 B1 H1B 70.8(14) 5 .
Li1 B1 H1B 52.9(15) . .
H1A B1 H1B 103(2) . .
O1 Li1 O1 14.1(9) 6 .
O1 Li1 B1 135.1(3) 6 5
O1 Li1 B1 135.1(3) . 5
O1 Li1 B1 116.1(3) 6 .
O1 Li1 B1 116.1(3) . .
B1 Li1 B1 108.2(2) 5 .
O1 Li1 Li1 166.2(4) 6 5
O1 Li1 Li1 166.2(4) . 5
B1 Li1 Li1 56.4(2) 5 5
B1 Li1 Li1 51.76(19) . 5
O1 Li1 H1B 113.9(9) 6 .
O1 Li1 H1B 121.6(9) . .
B1 Li1 H1B 100.6(9) 5 .
B1 Li1 H1B 29.7(9) . .
Li1 Li1 H1B 52.4(9) 5 .
C16 O1 C19 109.1(3) . .
C16 O1 Li1 121.7(3) . .
C19 O1 Li1 128.6(3) . .
O1 C16 C17 106.6(3) . .
O1 C16 H16A 110.4 . .
C17 C16 H16A 110.4 . .
O1 C16 H16B 110.4 . .
C17 C16 H16B 110.4 . .
H16A C16 H16B 108.6 . .
C16 C17 C18 107.3(3) . .
C16 C17 H17A 110.2 . .
C18 C17 H17A 110.2 . .
C16 C17 H17B 110.2 . .
C18 C17 H17B 110.2 . .
H17A C17 H17B 108.5 . .
C19 C18 C17 103.6(3) . .
C19 C18 H18A 111.0 . .
C17 C18 H18A 111.0 . .
C19 C18 H18B 111.0 . .
C17 C18 H18B 111.0 . .
H18A C18 H18B 109.0 . .
O1 C19 C18 106.8(4) . .
O1 C19 H19A 110.4 . .
C18 C19 H19A 110.4 . .
O1 C19 H19B 110.4 . .
C18 C19 H19B 110.4 . .
H19A C19 H19B 108.6 . .
C21 C20 C20 120.01(15) . 2_655
C21 C20 H20 120.0 . .
C20 C20 H20 120.0 2_655 .
C20 C21 C20 120.0(3) 6 .
C20 C21 H21 120.0 6 .
C20 C21 H21 120.0 . .

loop_
_geom_bond_atom_site_label_1
_geom_bond_atom_site_label_2
_geom_bond_distance
_geom_bond_site_symmetry_2
C1 C2 1.415(2) .
C1 C2 1.415(2) 6
C1 B1 1.613(4) .
C2 C6 1.402(2) .
C2 C3 1.541(3) .
C3 C8 1.547(2) .
C3 C4 1.547(3) .
C3 C10 1.547(3) .
C4 C5 1.542(3) .
C4 H4A 0.9900 .
C4 H4B 0.9900 .
C5 C6 1.509(3) .
C5 C12 1.545(3) .
C5 C14 1.549(2) .
C6 C7 1.387(2) .
C7 C6 1.387(2) 6
C7 H7 0.9500 .
C8 C9 1.527(3) .
C8 H8A 0.9900 .
C8 H8B 0.9900 .
C9 H9A 0.9800 .
C9 H9B 0.9800 .
C9 H9C 0.9800 .
C10 C11 1.526(3) .
C10 H10A 0.9900 .
C10 H10B 0.9900 .
C11 H11A 0.9800 .
C11 H11B 0.9800 .
C11 H11C 0.9800 .
C12 C13 1.522(3) .
C12 H12A 0.9900 .
C12 H12B 0.9900 .
C13 H13A 0.9800 .
C13 H13B 0.9800 .
C13 H13C 0.9800 .
C14 C15 1.526(3) .
C14 H14A 0.9900 .
C14 H14B 0.9900 .
C15 H15A 0.9800 .
C15 H15B 0.9800 .
C15 H15C 0.9800 .
B1 Li1 2.240(6) 5
B1 Li1 2.376(6) .
B1 H1A 1.13(5) .
B1 H1B 1.19(3) .
Li1 O1 1.875(6) 6
Li1 O1 1.875(6) .
Li1 B1 2.240(6) 5
Li1 Li1 2.710(10) 5
Li1 H1B 1.91(3) .
O1 C16 1.4239(19) .
O1 C19 1.4261(19) .
C16 C17 1.4722(16) .
C16 H16A 0.9900 .
C16 H16B 0.9900 .
C17 C18 1.485(2) .
C17 H17A 0.9900 .
C17 H17B 0.9900 .
C18 C19 1.4736(16) .
C18 H18A 0.9900 .
C18 H18B 0.9900 .
C19 H19A 0.9900 .
C19 H19B 0.9900 .
C20 C21 1.380(3) .
C20 C20 1.385(4) 2_655
C20 H20 0.9500 .
C21 C20 1.380(3) 6
C21 H21 0.9500 .

loop_
_geom_torsion_atom_site_label_1
_geom_torsion_atom_site_label_2
_geom_torsion_atom_site_label_3
_geom_torsion_atom_site_label_4
_geom_torsion
_geom_torsion_site_symmetry_1
_geom_torsion_site_symmetry_4
C2 C1 C2 C6 3.3(3) 6 .
B1 C1 C2 C6 -177.93(19) . .
C2 C1 C2 C3 -176.40(12) 6 .
B1 C1 C2 C3 2.3(3) . .
C6 C2 C3 C8 -130.88(16) . .
C1 C2 C3 C8 48.9(3) . .
C6 C2 C3 C4 -12.54(17) . .
C1 C2 C3 C4 167.23(18) . .
C6 C2 C3 C10 104.79(17) . .
C1 C2 C3 C10 -75.4(2) . .
C2 C3 C4 C5 20.55(18) . .
C8 C3 C4 C5 141.98(15) . .
C10 C3 C4 C5 -96.92(18) . .
C3 C4 C5 C6 -20.47(18) . .
C3 C4 C5 C12 -141.08(16) . .
C3 C4 C5 C14 95.86(18) . .
C1 C2 C6 C7 -0.1(3) . .
C3 C2 C6 C7 179.65(17) . .
C1 C2 C6 C5 -179.98(17) . .
C3 C2 C6 C5 -0.19(19) . .
C4 C5 C6 C7 -166.99(19) . .
C12 C5 C6 C7 -46.6(2) . .
C14 C5 C6 C7 73.6(2) . .
C4 C5 C6 C2 12.84(18) . .
C12 C5 C6 C2 133.24(16) . .
C14 C5 C6 C2 -106.60(17) . .
C2 C6 C7 C6 -3.2(3) . 6
C5 C6 C7 C6 176.62(13) . 6
C2 C3 C8 C9 44.0(2) . .
C4 C3 C8 C9 -70.2(2) . .
C10 C3 C8 C9 168.56(18) . .
C2 C3 C10 C11 177.90(17) . .
C8 C3 C10 C11 51.3(2) . .
C4 C3 C10 C11 -69.6(2) . .
C6 C5 C12 C13 -49.7(2) . .
C4 C5 C12 C13 64.6(2) . .
C14 C5 C12 C13 -169.90(18) . .
C6 C5 C14 C15 174.25(16) . .
C4 C5 C14 C15 62.0(2) . .
C12 C5 C14 C15 -63.1(2) . .
C2 C1 B1 Li1 -89.33(19) . 5
C2 C1 B1 Li1 89.33(19) 6 5
C2 C1 B1 Li1 90.67(19) . .
C2 C1 B1 Li1 -90.67(19) 6 .
C1 B1 Li1 O1 -7.8(5) . 6
Li1 B1 Li1 O1 172.2(5) 5 6
C1 B1 Li1 O1 7.8(5) . .
Li1 B1 Li1 O1 -172.2(5) 5 .
C1 B1 Li1 B1 180.0 . 5
Li1 B1 Li1 B1 0.0 5 5
C1 B1 Li1 Li1 180.0 . 5
O1 Li1 O1 C16 -87.3(11) 6 .
B1 Li1 O1 C16 9.8(15) 5 .
B1 Li1 O1 C16 179.3(9) . .
Li1 Li1 O1 C16 152.6(12) 5 .
O1 Li1 O1 C19 82.6(13) 6 .
B1 Li1 O1 C19 179.7(9) 5 .
B1 Li1 O1 C19 -10.8(15) . .
Li1 Li1 O1 C19 -38(3) 5 .
C19 O1 C16 C17 -10.3(14) . .
Li1 O1 C16 C17 161.4(8) . .
O1 C16 C17 C18 -6.3(10) . .
C16 C17 C18 C19 19.6(8) . .
C16 O1 C19 C18 23.1(14) . .
Li1 O1 C19 C18 -147.9(9) . .
C17 C18 C19 O1 -25.8(10) . .
C20 C20 C21 C20 0.3(6) 2_655 6
